data_1516974
loop_
_publ_author_name
'Dutta, Ananya'
'Wong-Foy, Antek G.'
'Matzger, Adam J.'

_publ_section_title
;
 Coordination copolymerization of three carboxylate linkers into a
 pillared layer framework
;
_journal_issue 10
_journal_name_full 'Chemical Science'
_journal_page_first 3729
_journal_paper_doi 10.1039/C3SC53549E
_journal_volume 5
_journal_year 2014
_chemical_formula_moiety 'C98 H68 N2 O26 Zn8 + solvent (squeezed)'
_chemical_formula_sum 'C98 H68 N2 O26 Zn8'
_chemical_formula_weight 2212.50
_chemical_name_common UMCM-12
_chemical_name_systematic
; 
 ? 
;
_space_group_IT_number 62
_symmetry_cell_setting orthorhombic
_symmetry_space_group_name_Hall '-P 2ac 2n'
_symmetry_space_group_name_H-M 'P n m a'
_atom_sites_solution_hydrogens geom
_atom_sites_solution_primary direct
_atom_sites_solution_secondary difmap
_audit_creation_method SHELXL-97
_cell_angle_alpha 90.00
_cell_angle_beta 90.00
_cell_angle_gamma 90.00
_cell_formula_units_Z 4
_cell_length_a 24.8949(5)
_cell_length_b 42.564(3)
_cell_length_c 32.7857(6)
_cell_measurement_reflns_used 53511
_cell_measurement_temperature 95(2)
_cell_measurement_theta_max 64.30
_cell_measurement_theta_min 2.10
_cell_volume 34741(3)
_computing_cell_refinement 'CrystalClear-SM Expert 2.0 r12'
_computing_data_collection 'CrystalClear-SM Expert 2.0 r12 (Rigaku, 2011)'
_computing_data_reduction 'CrystalClear-SM Expert 2.0 r12'
_computing_molecular_graphics 'Bruker SHELXTL'
_computing_publication_material 'Bruker SHELXTL'
_computing_structure_refinement 'SHELXL-97 (Sheldrick, 1997)'
_computing_structure_solution 'SHELXS-97 (Sheldrick, 1990)'
_diffrn_ambient_temperature 95(2)
_diffrn_detector_area_resol_mean 29.257
_diffrn_measured_fraction_theta_full 0.999
_diffrn_measured_fraction_theta_max 0.999
_diffrn_measurement_device_type 'Rigaku Saturn70 CCD'
_diffrn_measurement_method \w
_diffrn_radiation_monochromator confocal
_diffrn_radiation_source 'micro-focus rotating anode'
_diffrn_radiation_type CuK\a
_diffrn_radiation_wavelength 1.54178
_diffrn_reflns_av_R_equivalents 0.2638
_diffrn_reflns_av_sigmaI/netI 0.1041
_diffrn_reflns_limit_h_max 29
_diffrn_reflns_limit_h_min -29
_diffrn_reflns_limit_k_max 50
_diffrn_reflns_limit_k_min -50
_diffrn_reflns_limit_l_max 38
_diffrn_reflns_limit_l_min -38
_diffrn_reflns_number 473511
_diffrn_reflns_theta_full 65.08
_diffrn_reflns_theta_max 65.08
_diffrn_reflns_theta_min 2.08
_exptl_absorpt_coefficient_mu 0.776
_exptl_absorpt_correction_T_max 0.9549
_exptl_absorpt_correction_T_min 0.8729
_exptl_absorpt_correction_type multi-scan
_exptl_absorpt_process_details
; 
    Higashi, T. (1995). Program for Absorption Correction. 
    Rigaku Corporation, Tokyo, Japan. 
;
_exptl_crystal_colour colorless
_exptl_crystal_density_diffrn 0.423
_exptl_crystal_density_method 'not measured'
_exptl_crystal_description prism
_exptl_crystal_F_000 4472
_exptl_crystal_size_max 0.18
_exptl_crystal_size_mid 0.18
_exptl_crystal_size_min 0.06
_refine_diff_density_max 0.597
_refine_diff_density_min -0.768
_refine_diff_density_rms 0.049
_refine_ls_extinction_method none
_refine_ls_goodness_of_fit_ref 1.033
_refine_ls_hydrogen_treatment constr
_refine_ls_matrix_type full
_refine_ls_number_parameters 604
_refine_ls_number_reflns 30035
_refine_ls_number_restraints 381
_refine_ls_restrained_S_all 1.037
_refine_ls_R_factor_all 0.0966
_refine_ls_R_factor_gt 0.0651
_refine_ls_shift/su_max 0.001
_refine_ls_shift/su_mean 0.000
_refine_ls_structure_factor_coef Fsqd
_refine_ls_weighting_details 'calc w=1/[\s^2^(Fo^2^)+(0.0411P)^2^+0.0000P] where P=(Fo^2^+2Fc^2^)/3'
_refine_ls_weighting_scheme calc
_refine_ls_wR_factor_gt 0.1473
_refine_ls_wR_factor_ref 0.1525
_reflns_number_gt 12189
_reflns_number_total 30035
_reflns_threshold_expression >2sigma(I)
_cod_data_source_file c3sc53549e2.cif
_cod_data_source_block UMCM12
_cod_depositor_comments 'Adding full bibliography for 1516974--1516975.cif.'
_cod_original_sg_symbol_H-M Pnma
_cod_database_code 1516974

loop_
_symmetry_equiv_pos_as_xyz
'x, y, z'
'-x+1/2, -y, z+1/2'
'x+1/2, -y+1/2, -z+1/2'
'-x, y+1/2, -z'
'-x, -y, -z'
'x-1/2, y, -z-1/2'
'-x-1/2, y-1/2, z-1/2'
'x, -y-1/2, z'

loop_
_atom_site_label
_atom_site_type_symbol
_atom_site_fract_x
_atom_site_fract_y
_atom_site_fract_z
_atom_site_U_iso_or_equiv
_atom_site_adp_type
_atom_site_occupancy
_atom_site_symmetry_multiplicity
_atom_site_calc_flag
_atom_site_refinement_flags
Zn1 Zn 0.716471(12) -0.031385(9) 0.425535(12) 0.08073(12) Uani 1 1 d .
Zn2 Zn 0.833399(11) -0.021980(8) 0.392365(11) 0.07440(11) Uani 1 1 d .
Zn3 Zn 0.787608(11) 0.024230(8) 0.459613(11) 0.07666(11) Uani 1 1 d .
Zn4 Zn 0.742388(11) 0.026480(8) 0.368849(11) 0.07650(11) Uani 1 1 d .
O1 O 0.77064(5) -0.00074(4) 0.41168(5) 0.0672(5) Uani 1 1 d .
O2 O 0.73757(8) -0.07267(4) 0.41524(8) 0.1210(8) Uani 1 1 d U
O3 O 0.82335(7) -0.06731(5) 0.39221(7) 0.1112(8) Uani 1 1 d U
O4 O 0.89315(6) -0.01415(5) 0.42636(6) 0.1006(7) Uani 1 1 d U
O5 O 0.86046(6) 0.01796(4) 0.47534(6) 0.0916(6) Uani 1 1 d U
O6 O 0.77717(8) 0.06794(5) 0.45026(7) 0.1024(7) Uani 1 1 d U
O7 O 0.74621(7) 0.06974(4) 0.38341(7) 0.0951(6) Uani 1 1 d U
O8 O 0.74412(6) 0.01222(5) 0.50635(6) 0.1019(7) Uani 1 1 d U
O9 O 0.69752(8) -0.02829(6) 0.48193(7) 0.1146(8) Uani 1 1 d U
O10 O 0.33297(6) -0.01903(5) 0.64206(5) 0.0929(6) Uani 1 1 d U
O11 O 0.34979(7) 0.02339(5) 0.60187(7) 0.1139(8) Uani 1 1 d U
O12 O 0.64844(6) 0.00865(5) 0.83858(6) 0.0930(6) Uani 1 1 d U
O13 O 0.71872(6) -0.02133(5) 0.81873(6) 0.0938(6) Uani 1 1 d U
N1 N 0.58762(8) -0.01224(10) 0.65338(8) 0.1758(18) Uani 1 1 d .
C1 C 0.78421(13) -0.08377(8) 0.40129(12) 0.1209(13) Uani 1 1 d U
C2 C 0.78988(15) -0.11809(8) 0.40075(13) 0.1571(18) Uani 1 1 d DU
C3 C 0.83823(15) -0.13128(8) 0.38726(12) 0.178(2) Uani 1 1 d DU
H3 H 0.8678 -0.1184 0.3798 0.214 Uiso 1 1 calc R
C4 C 0.84161(19) -0.16255(10) 0.38515(15) 0.238(3) Uani 1 1 d DU
H4 H 0.8739 -0.1719 0.3756 0.286 Uiso 1 1 calc R
C5 C 0.7965(2) -0.18304(9) 0.3973(2) 0.249(3) Uani 1 1 d DU
C6 C 0.7523(2) -0.16970(9) 0.4082(2) 0.261(3) Uani 1 1 d DU
H6 H 0.7216 -0.1822 0.4139 0.314 Uiso 1 1 calc R
C7 C 0.74902(18) -0.13824(9) 0.41154(17) 0.203(2) Uani 1 1 d DU
H7 H 0.7167 -0.1294 0.4219 0.244 Uiso 1 1 calc R
C8 C 0.8058(2) -0.21609(9) 0.39439(19) 0.266(2) Uani 1 1 d DU
C9 C 0.8173(2) -0.23363(9) 0.4225(2) 0.315(3) Uani 1 1 d DU
C10 C 0.8345(3) -0.21545(14) 0.4640(2) 0.461(6) Uani 1 1 d DU
H10A H 0.8437 -0.2309 0.4851 0.691 Uiso 0.50 1 calc PR
H10B H 0.8046 -0.2024 0.4735 0.691 Uiso 0.50 1 calc PR
H10C H 0.8658 -0.2021 0.4586 0.691 Uiso 0.50 1 calc PR
H10D H 0.8323 -0.1927 0.4597 0.691 Uiso 0.50 1 calc PR
H10E H 0.8714 -0.2212 0.4713 0.691 Uiso 0.50 1 calc PR
H10F H 0.8102 -0.2215 0.4862 0.691 Uiso 0.50 1 calc PR
C11 C 0.7896(3) -0.23293(10) 0.3599(2) 0.284(3) Uani 1 1 d DU
C12 C 0.7730(3) -0.21461(13) 0.3187(2) 0.407(6) Uani 1 1 d DU
H12A H 0.7629 -0.2299 0.2977 0.610 Uiso 0.50 1 calc PR
H12B H 0.8035 -0.2021 0.3091 0.610 Uiso 0.50 1 calc PR
H12C H 0.7424 -0.2008 0.3243 0.610 Uiso 0.50 1 calc PR
H12D H 0.7763 -0.1919 0.3230 0.610 Uiso 0.50 1 calc PR
H12E H 0.7357 -0.2197 0.3116 0.610 Uiso 0.50 1 calc PR
H12F H 0.7968 -0.2211 0.2964 0.610 Uiso 0.50 1 calc PR
C13 C 0.89826(9) 0.00183(8) 0.45851(10) 0.0960(10) Uani 1 1 d U
C14 C 0.95012(9) 0.00119(8) 0.48008(9) 0.0932(10) Uani 1 1 d .
C15 C 0.99284(11) -0.01673(8) 0.46372(10) 0.1101(12) Uani 1 1 d .
H15 H 0.9878 -0.0282 0.4391 0.132 Uiso 1 1 calc R
C16 C 0.95856(11) 0.01765(8) 0.51679(10) 0.1124(12) Uani 1 1 d .
H16 H 0.9301 0.0296 0.5282 0.135 Uiso 1 1 calc R
C17 C 0.76200(12) 0.08117(7) 0.41721(12) 0.1030(11) Uani 1 1 d U
C18 C 0.76308(14) 0.11575(9) 0.41771(12) 0.1271(13) Uani 1 1 d U
C19 C 0.7485(2) 0.13362(10) 0.38067(15) 0.1774(19) Uani 1 1 d U
H19 H 0.7392 0.1226 0.3564 0.213 Uiso 1 1 calc R
C20 C 0.7482(2) 0.16598(11) 0.38084(17) 0.214(2) Uani 1 1 d U
H20 H 0.7389 0.1771 0.3567 0.257 Uiso 1 1 calc R
C21 C 0.7608(3) 0.18200(11) 0.4147(2) 0.244(3) Uani 1 1 d U
C22 C 0.7809(2) 0.16607(10) 0.45318(17) 0.205(2) Uani 1 1 d U
H22 H 0.7921 0.1779 0.4762 0.246 Uiso 1 1 calc R
C23 C 0.7822(2) 0.13272(10) 0.45344(15) 0.179(2) Uani 1 1 d U
H23 H 0.7953 0.1217 0.4766 0.214 Uiso 1 1 calc R
C24 C 0.7664(3) 0.21633(11) 0.4161(3) 0.288(3) Uani 1 1 d DU
C25 C 0.8085(3) 0.23385(10) 0.4087(3) 0.301(4) Uani 1 1 d DU
C26 C 0.8588(3) 0.21570(14) 0.3842(3) 0.445(6) Uani 1 1 d DU
H26A H 0.8926 0.2267 0.3898 0.667 Uiso 1 1 calc R
H26B H 0.8517 0.2159 0.3548 0.667 Uiso 1 1 calc R
H26C H 0.8614 0.1939 0.3938 0.667 Uiso 1 1 calc R
C27 C 0.7213(3) 0.23298(10) 0.4296(2) 0.274(3) Uani 1 1 d DU
C28 C 0.6669(3) 0.21616(13) 0.4489(3) 0.396(6) Uani 1 1 d DU
H28A H 0.6613 0.2236 0.4769 0.594 Uiso 1 1 calc R
H28B H 0.6716 0.1933 0.4491 0.594 Uiso 1 1 calc R
H28C H 0.6356 0.2216 0.4322 0.594 Uiso 1 1 calc R
C29 C 0.70995(10) -0.00887(9) 0.51043(10) 0.1106(12) Uani 1 1 d U
C30 C 0.67992(9) -0.01091(9) 0.54812(10) 0.1142(12) Uani 1 1 d U
C31 C 0.63605(11) -0.03193(10) 0.55095(10) 0.1391(15) Uani 1 1 d U
H31 H 0.6273 -0.0452 0.5286 0.167 Uiso 1 1 calc R
C32 C 0.60631(11) -0.03312(12) 0.58601(10) 0.1593(17) Uani 1 1 d U
H32 H 0.5772 -0.0474 0.5883 0.191 Uiso 1 1 calc R
C33 C 0.61921(11) -0.01285(13) 0.61888(10) 0.1640(19) Uani 1 1 d U
C34 C 0.66381(12) 0.00748(12) 0.61693(11) 0.1605(18) Uani 1 1 d U
H34 H 0.6733 0.0203 0.6395 0.193 Uiso 1 1 calc R
C35 C 0.69362(11) 0.00824(10) 0.58086(10) 0.1332(14) Uani 1 1 d U
H35 H 0.7236 0.0220 0.5787 0.160 Uiso 1 1 calc R
C36 C 0.53077(12) -0.00914(12) 0.64714(10) 0.1535(17) Uani 1 1 d U
C37 C 0.51287(12) 0.01379(11) 0.61963(11) 0.1593(18) Uani 1 1 d U
H37 H 0.5377 0.0269 0.6056 0.191 Uiso 1 1 calc R
C38 C 0.45835(11) 0.01694(9) 0.61332(10) 0.1314(14) Uani 1 1 d U
H38 H 0.4456 0.0320 0.5943 0.158 Uiso 1 1 calc R
C39 C 0.42189(9) -0.00167(9) 0.63438(9) 0.1063(11) Uani 1 1 d U
C40 C 0.44060(10) -0.02399(9) 0.66333(10) 0.1255(14) Uani 1 1 d U
H40 H 0.4157 -0.0364 0.6782 0.151 Uiso 1 1 calc R
C41 C 0.49465(11) -0.02752(11) 0.66967(10) 0.1566(17) Uani 1 1 d U
H41 H 0.5075 -0.0423 0.6891 0.188 Uiso 1 1 calc R
C42 C 0.36316(9) 0.00102(9) 0.62576(10) 0.0967(11) Uani 1 1 d U
C43 C 0.60835(10) -0.01163(12) 0.69341(10) 0.1537(18) Uani 1 1 d U
C44 C 0.58218(11) 0.00438(11) 0.72502(10) 0.1453(16) Uani 1 1 d U
H44 H 0.5484 0.0140 0.7199 0.174 Uiso 1 1 calc R
C45 C 0.60356(10) 0.00638(9) 0.76204(9) 0.1199(13) Uani 1 1 d U
H45 H 0.5855 0.0183 0.7823 0.144 Uiso 1 1 calc R
C46 C 0.65180(9) -0.00850(8) 0.77211(9) 0.0995(11) Uani 1 1 d U
C47 C 0.67869(10) -0.02481(9) 0.74115(9) 0.1186(13) Uani 1 1 d U
H47 H 0.7121 -0.0347 0.7468 0.142 Uiso 1 1 calc R
C48 C 0.65698(11) -0.02655(11) 0.70266(11) 0.1513(17) Uani 1 1 d U
H48 H 0.6752 -0.0380 0.6820 0.182 Uiso 1 1 calc R
C49 C 0.67547(10) -0.00685(8) 0.81187(9) 0.0874(9) Uani 1 1 d U

loop_
_atom_site_aniso_label
_atom_site_aniso_U_11
_atom_site_aniso_U_22
_atom_site_aniso_U_33
_atom_site_aniso_U_23
_atom_site_aniso_U_13
_atom_site_aniso_U_12
Zn1 0.05486(15) 0.1025(3) 0.0848(3) 0.0021(2) 0.00356(17) -0.00462(17)
Zn2 0.05093(15) 0.0917(2) 0.0806(3) -0.0009(2) -0.00079(15) 0.00503(15)
Zn3 0.05458(15) 0.0979(2) 0.0775(3) -0.0049(2) -0.00306(16) 0.00300(17)
Zn4 0.05156(15) 0.1033(3) 0.0746(3) 0.0027(2) 0.00136(16) 0.00783(16)
O1 0.0374(6) 0.1147(12) 0.0496(10) 0.0124(9) -0.0127(7) 0.0060(7)
O2 0.1110(13) 0.0799(13) 0.172(2) 0.0031(14) 0.0125(15) -0.0152(11)
O3 0.0710(11) 0.1048(14) 0.158(2) -0.0058(14) 0.0094(12) 0.0086(10)
O4 0.0446(8) 0.1531(17) 0.1041(17) -0.0090(13) -0.0021(9) 0.0184(9)
O5 0.0587(9) 0.1246(15) 0.0917(15) -0.0211(12) 0.0006(9) 0.0034(9)
O6 0.1077(13) 0.1004(14) 0.0991(16) -0.0118(12) -0.0036(12) 0.0203(11)
O7 0.0939(12) 0.0824(12) 0.1089(16) 0.0081(12) -0.0191(11) 0.0018(9)
O8 0.0530(9) 0.1738(18) 0.0789(14) -0.0057(13) -0.0021(9) -0.0005(10)
O9 0.0911(12) 0.1640(19) 0.0886(16) 0.0165(14) 0.0043(12) -0.0178(12)
O10 0.0548(8) 0.1551(17) 0.0687(13) 0.0169(12) -0.0099(8) 0.0017(10)
O11 0.0681(10) 0.1576(19) 0.1160(18) 0.0075(15) -0.0014(11) -0.0169(11)
O12 0.0522(8) 0.1599(17) 0.0670(13) -0.0015(12) 0.0033(9) 0.0121(9)
O13 0.0491(8) 0.1472(16) 0.0851(14) -0.0055(12) -0.0085(9) 0.0164(9)
N1 0.0436(11) 0.422(5) 0.0615(19) -0.007(3) -0.0071(12) -0.0061(19)
C1 0.0875(19) 0.119(3) 0.156(4) -0.017(2) 0.013(2) -0.0091(19)
C2 0.138(3) 0.075(2) 0.259(5) -0.011(3) 0.044(3) -0.0096(19)
C3 0.127(3) 0.077(2) 0.331(6) -0.012(3) 0.020(3) 0.004(2)
C4 0.165(3) 0.095(3) 0.455(9) -0.005(4) 0.021(5) 0.016(2)
C5 0.240(5) 0.062(2) 0.445(8) -0.008(4) 0.031(6) 0.004(3)
C6 0.203(4) 0.071(2) 0.511(9) 0.042(4) 0.081(5) -0.014(3)
C7 0.174(3) 0.083(2) 0.353(7) -0.005(3) 0.090(4) -0.014(2)
C8 0.312(6) 0.042(2) 0.443(5) 0.001(3) 0.010(5) -0.068(3)
C9 0.411(9) 0.041(2) 0.493(6) -0.055(4) -0.088(7) 0.029(4)
C10 0.751(18) 0.115(4) 0.516(8) -0.050(6) -0.195(11) 0.021(8)
C11 0.365(8) 0.058(3) 0.429(6) 0.007(4) 0.007(7) 0.004(4)
C12 0.710(17) 0.093(4) 0.418(7) 0.025(5) -0.036(10) 0.025(7)
C13 0.0456(13) 0.153(3) 0.090(2) 0.022(2) -0.0098(15) 0.0025(15)
C14 0.0405(12) 0.156(3) 0.083(2) 0.006(2) -0.0079(13) -0.0016(14)
C15 0.0693(16) 0.156(3) 0.105(3) -0.031(2) -0.0201(17) 0.0120(17)
C16 0.0653(16) 0.166(3) 0.105(3) -0.023(2) -0.0121(17) 0.0201(17)
C17 0.0965(19) 0.075(2) 0.138(3) 0.004(2) 0.006(2) 0.0044(16)
C18 0.128(3) 0.131(3) 0.123(3) -0.006(2) -0.008(2) 0.000(2)
C19 0.246(5) 0.114(3) 0.172(4) 0.017(3) -0.017(4) 0.019(3)
C20 0.327(7) 0.104(3) 0.212(4) 0.006(3) -0.031(5) 0.016(4)
C21 0.363(7) 0.102(3) 0.268(6) -0.013(3) -0.070(6) 0.055(4)
C22 0.278(6) 0.107(3) 0.231(5) -0.032(3) -0.031(4) -0.015(3)
C23 0.246(5) 0.111(3) 0.179(4) -0.004(3) -0.029(4) -0.010(3)
C24 0.299(5) 0.077(3) 0.488(10) 0.049(5) 0.028(6) 0.017(3)
C25 0.297(5) 0.074(3) 0.530(11) -0.038(5) 0.005(7) 0.012(3)
C26 0.402(8) 0.110(4) 0.823(18) -0.015(8) 0.207(9) 0.020(5)
C27 0.293(5) 0.084(3) 0.446(10) 0.005(4) 0.000(6) -0.014(3)
C28 0.325(7) 0.133(5) 0.731(17) 0.017(8) 0.134(8) -0.006(5)
C29 0.0517(14) 0.187(3) 0.093(3) 0.004(2) -0.0042(16) 0.0049(17)
C30 0.0417(13) 0.227(4) 0.074(2) 0.009(2) 0.0040(14) 0.0049(16)
C31 0.0660(16) 0.281(4) 0.071(2) 0.023(3) 0.0036(16) -0.032(2)
C32 0.0605(16) 0.350(5) 0.067(2) 0.024(3) 0.0001(16) -0.018(2)
C33 0.0449(14) 0.381(6) 0.066(2) 0.015(3) 0.0051(16) -0.004(2)
C34 0.0567(16) 0.347(5) 0.077(2) -0.003(3) 0.0038(16) 0.004(2)
C35 0.0560(15) 0.263(4) 0.080(2) -0.005(3) 0.0036(16) 0.008(2)
C36 0.0597(16) 0.333(5) 0.068(2) 0.000(3) -0.0042(16) -0.006(2)
C37 0.0655(16) 0.330(5) 0.082(3) 0.027(3) -0.0182(18) -0.026(2)
C38 0.0690(16) 0.251(4) 0.075(2) 0.009(2) -0.0056(16) -0.032(2)
C39 0.0412(12) 0.201(3) 0.076(2) -0.001(2) -0.0117(13) 0.0046(16)
C40 0.0502(13) 0.249(4) 0.077(2) 0.015(2) 0.0017(15) 0.0131(19)
C41 0.0495(14) 0.341(5) 0.079(3) 0.024(3) -0.0021(15) 0.005(2)
C42 0.0422(12) 0.166(3) 0.081(2) -0.008(2) -0.0017(14) -0.0056(16)
C43 0.0417(13) 0.357(5) 0.062(2) 0.009(3) -0.0114(14) -0.008(2)
C44 0.0469(14) 0.317(5) 0.073(2) 0.011(3) 0.0008(15) 0.023(2)
C45 0.0513(13) 0.237(4) 0.071(2) -0.006(2) -0.0096(14) 0.0238(18)
C46 0.0515(13) 0.185(3) 0.062(2) 0.0125(19) 0.0023(13) 0.0046(15)
C47 0.0461(12) 0.244(4) 0.065(2) -0.011(2) -0.0121(13) 0.0116(18)
C48 0.0569(15) 0.320(5) 0.077(2) -0.009(3) 0.0018(16) 0.020(2)
C49 0.0537(14) 0.148(2) 0.060(2) 0.0066(18) -0.0074(14) -0.0111(15)

loop_
_atom_type_symbol
_atom_type_description
_atom_type_scat_dispersion_real
_atom_type_scat_dispersion_imag
_atom_type_scat_source
C C 0.0181 0.0091 'International Tables Vol C Tables 4.2.6.8 and 6.1.1.4'
H H 0.0000 0.0000 'International Tables Vol C Tables 4.2.6.8 and 6.1.1.4'
N N 0.0311 0.0180 'International Tables Vol C Tables 4.2.6.8 and 6.1.1.4'
O O 0.0492 0.0322 'International Tables Vol C Tables 4.2.6.8 and 6.1.1.4'
Zn Zn -1.5491 0.6778 'International Tables Vol C Tables 4.2.6.8 and 6.1.1.4'

loop_
_geom_angle_atom_site_label_1
_geom_angle_atom_site_label_2
_geom_angle_atom_site_label_3
_geom_angle
_geom_angle_site_symmetry_1
_geom_angle_site_symmetry_3
O2 Zn1 O11 109.03(10) . 5_656
O2 Zn1 O9 108.03(11) . .
O11 Zn1 O9 103.28(9) 5_656 .
O2 Zn1 O1 113.41(8) . .
O11 Zn1 O1 111.87(8) 5_656 .
O9 Zn1 O1 110.68(8) . .
O2 Zn1 Zn2 78.22(6) . .
O11 Zn1 Zn2 128.07(7) 5_656 .
O9 Zn1 Zn2 123.77(6) . .
O1 Zn1 Zn2 35.21(5) . .
O2 Zn1 Zn4 124.88(8) . .
O11 Zn1 Zn4 76.12(7) 5_656 .
O9 Zn1 Zn4 124.51(7) . .
O1 Zn1 Zn4 35.94(4) . .
Zn2 Zn1 Zn4 60.354(10) . .
O4 Zn2 O12 107.85(8) . 2_654
O4 Zn2 O1 111.38(7) . .
O12 Zn2 O1 111.05(7) 2_654 .
O4 Zn2 O3 106.14(9) . .
O12 Zn2 O3 108.86(9) 2_654 .
O1 Zn2 O3 111.37(7) . .
O4 Zn2 Zn1 123.33(6) . .
O12 Zn2 Zn1 125.40(5) 2_654 .
O1 Zn2 Zn1 35.57(5) . .
O3 Zn2 Zn1 75.80(5) . .
O4 Zn2 Zn4 126.41(6) . .
O12 Zn2 Zn4 75.53(5) 2_654 .
O1 Zn2 Zn4 35.57(5) . .
O3 Zn2 Zn4 123.68(6) . .
Zn1 Zn2 Zn4 60.122(11) . .
O6 Zn3 O5 108.10(8) . .
O6 Zn3 O1 112.00(8) . .
O5 Zn3 O1 110.44(7) . .
O6 Zn3 O8 107.93(9) . .
O5 Zn3 O8 106.26(8) . .
O1 Zn3 O8 111.85(7) . .
O7 Zn4 O13 107.44(9) . 2_654
O7 Zn4 O10 104.66(8) . 5_656
O13 Zn4 O10 108.18(7) 2_654 5_656
O7 Zn4 O1 112.06(8) . .
O13 Zn4 O1 111.49(7) 2_654 .
O10 Zn4 O1 112.63(7) 5_656 .
O7 Zn4 Zn1 128.16(7) . .
O13 Zn4 Zn1 121.25(6) 2_654 .
O10 Zn4 Zn1 77.44(6) 5_656 .
O1 Zn4 Zn1 35.48(4) . .
O7 Zn4 Zn2 122.29(6) . .
O13 Zn4 Zn2 76.86(5) 2_654 .
O10 Zn4 Zn2 129.27(6) 5_656 .
O1 Zn4 Zn2 34.76(4) . .
Zn1 Zn4 Zn2 59.524(11) . .
Zn2 O1 Zn1 109.22(8) . .
Zn2 O1 Zn3 110.40(6) . .
Zn1 O1 Zn3 109.34(7) . .
Zn2 O1 Zn4 109.67(7) . .
Zn1 O1 Zn4 108.59(6) . .
Zn3 O1 Zn4 109.59(8) . .
C1 O2 Zn1 129.9(2) . .
C1 O3 Zn2 131.5(2) . .
C13 O4 Zn2 131.92(16) . .
C13 O5 Zn3 130.84(18) . .
C17 O6 Zn3 127.4(2) . .
C17 O7 Zn4 127.1(2) . .
C29 O8 Zn3 130.9(2) . .
C29 O9 Zn1 133.4(2) . .
C42 O10 Zn4 127.74(18) . 5_656
C42 O11 Zn1 130.31(18) . 5_656
C49 O12 Zn2 131.16(16) . 2_655
C49 O13 Zn4 129.74(18) . 2_655
C33 N1 C43 123.7(2) . .
C33 N1 C36 116.6(3) . .
C43 N1 C36 119.4(3) . .
O3 C1 O2 124.6(3) . .
O3 C1 C2 119.0(3) . .
O2 C1 C2 116.1(3) . .
C7 C2 C3 117.8(3) . .
C7 C2 C1 123.1(4) . .
C3 C2 C1 119.1(3) . .
C4 C3 C2 118.1(4) . .
C4 C3 H3 121.0 . .
C2 C3 H3 121.0 . .
C3 C4 C5 121.8(4) . .
C3 C4 H4 119.1 . .
C5 C4 H4 119.1 . .
C6 C5 C8 126.1(5) . .
C6 C5 C4 117.6(4) . .
C8 C5 C4 116.2(5) . .
C5 C6 C7 120.8(5) . .
C5 C6 H6 119.6 . .
C7 C6 H6 119.6 . .
C6 C7 C2 123.7(4) . .
C6 C7 H7 118.2 . .
C2 C7 H7 118.2 . .
C9 C8 C11 111.4(4) . .
C9 C8 C5 126.1(6) . .
C11 C8 C5 120.9(6) . .
C8 C9 C9 127.7(3) . 8
C8 C9 C10 113.8(4) . .
C9 C9 C10 118.5(3) 8 .
C9 C10 H10A 109.5 . .
C9 C10 H10B 109.5 . .
H10A C10 H10B 109.5 . .
C9 C10 H10C 109.5 . .
H10A C10 H10C 109.5 . .
H10B C10 H10C 109.5 . .
C9 C10 H10D 109.5 . .
H10A C10 H10D 141.1 . .
H10B C10 H10D 56.3 . .
H10C C10 H10D 56.3 . .
C9 C10 H10E 109.5 . .
H10A C10 H10E 56.3 . .
H10B C10 H10E 141.1 . .
H10C C10 H10E 56.3 . .
H10D C10 H10E 109.5 . .
C9 C10 H10F 109.5 . .
H10A C10 H10F 56.3 . .
H10B C10 H10F 56.3 . .
H10C C10 H10F 141.1 . .
H10D C10 H10F 109.5 . .
H10E C10 H10F 109.5 . .
C8 C11 C11 120.9(3) . 8
C8 C11 C12 120.2(4) . .
C11 C11 C12 118.9(3) 8 .
C11 C12 H12A 109.5 . .
C11 C12 H12B 109.5 . .
H12A C12 H12B 109.5 . .
C11 C12 H12C 109.5 . .
H12A C12 H12C 109.5 . .
H12B C12 H12C 109.5 . .
C11 C12 H12D 109.5 . .
H12A C12 H12D 141.1 . .
H12B C12 H12D 56.3 . .
H12C C12 H12D 56.3 . .
C11 C12 H12E 109.5 . .
H12A C12 H12E 56.3 . .
H12B C12 H12E 141.1 . .
H12C C12 H12E 56.3 . .
H12D C12 H12E 109.5 . .
C11 C12 H12F 109.5 . .
H12A C12 H12F 56.3 . .
H12B C12 H12F 56.3 . .
H12C C12 H12F 141.1 . .
H12D C12 H12F 109.5 . .
H12E C12 H12F 109.5 . .
O4 C13 O5 124.9(2) . .
O4 C13 C14 118.7(3) . .
O5 C13 C14 116.4(3) . .
C16 C14 C15 118.7(2) . .
C16 C14 C13 122.2(3) . .
C15 C14 C13 119.1(3) . .
C16 C15 C14 120.2(3) 5_756 .
C16 C15 H15 119.9 5_756 .
C14 C15 H15 119.9 . .
C15 C16 C14 121.1(3) 5_756 .
C15 C16 H16 119.4 5_756 .
C14 C16 H16 119.4 . .
O7 C17 O6 131.4(3) . .
O7 C17 C18 113.4(3) . .
O6 C17 C18 115.2(3) . .
C23 C18 C17 120.7(4) . .
C23 C18 C19 119.1(4) . .
C17 C18 C19 120.1(4) . .
C20 C19 C18 120.8(5) . .
C20 C19 H19 119.6 . .
C18 C19 H19 119.6 . .
C21 C20 C19 120.7(5) . .
C21 C20 H20 119.7 . .
C19 C20 H20 119.7 . .
C20 C21 C24 123.5(6) . .
C20 C21 C22 122.6(5) . .
C24 C21 C22 112.9(6) . .
C23 C22 C21 117.4(5) . .
C23 C22 H22 121.3 . .
C21 C22 H22 121.3 . .
C22 C23 C18 118.9(4) . .
C22 C23 H23 120.5 . .
C18 C23 H23 120.5 . .
C25 C24 C27 114.3(5) . .
C25 C24 C21 129.5(6) . .
C27 C24 C21 116.0(6) . .
C24 C25 C25 124.7(3) . 8_565
C24 C25 C26 115.0(5) . .
C25 C25 C26 117.5(3) 8_565 .
C25 C26 H26A 109.5 . .
C25 C26 H26B 109.5 . .
H26A C26 H26B 109.5 . .
C25 C26 H26C 109.5 . .
H26A C26 H26C 109.5 . .
H26B C26 H26C 109.5 . .
C24 C27 C27 120.4(3) . 8_565
C24 C27 C28 123.9(5) . .
C27 C27 C28 115.6(3) 8_565 .
C27 C28 H28A 109.5 . .
C27 C28 H28B 109.5 . .
H28A C28 H28B 109.5 . .
C27 C28 H28C 109.5 . .
H28A C28 H28C 109.5 . .
H28B C28 H28C 109.5 . .
O8 C29 O9 123.4(3) . .
O8 C29 C30 119.3(3) . .
O9 C29 C30 117.2(3) . .
C35 C30 C31 120.6(3) . .
C35 C30 C29 119.8(3) . .
C31 C30 C29 119.5(3) . .
C32 C31 C30 119.7(4) . .
C32 C31 H31 120.1 . .
C30 C31 H31 120.1 . .
C31 C32 C33 119.6(4) . .
C31 C32 H32 120.2 . .
C33 C32 H32 120.2 . .
N1 C33 C34 118.4(4) . .
N1 C33 C32 120.4(3) . .
C34 C33 C32 121.2(3) . .
C35 C34 C33 118.1(4) . .
C35 C34 H34 120.9 . .
C33 C34 H34 120.9 . .
C30 C35 C34 120.7(3) . .
C30 C35 H35 119.7 . .
C34 C35 H35 119.7 . .
C37 C36 C41 121.6(3) . .
C37 C36 N1 118.0(3) . .
C41 C36 N1 120.4(4) . .
C38 C37 C36 118.5(3) . .
C38 C37 H37 120.8 . .
C36 C37 H37 120.8 . .
C37 C38 C39 120.9(3) . .
C37 C38 H38 119.6 . .
C39 C38 H38 119.6 . .
C38 C39 C40 119.9(2) . .
C38 C39 C42 120.1(3) . .
C40 C39 C42 119.9(3) . .
C41 C40 C39 119.8(3) . .
C41 C40 H40 120.1 . .
C39 C40 H40 120.1 . .
C40 C41 C36 119.2(4) . .
C40 C41 H41 120.4 . .
C36 C41 H41 120.4 . .
O10 C42 O11 127.7(2) . .
O10 C42 C39 116.9(3) . .
O11 C42 C39 115.4(3) . .
C48 C43 C44 117.5(3) . .
C48 C43 N1 120.6(3) . .
C44 C43 N1 121.8(3) . .
C45 C44 C43 121.4(3) . .
C45 C44 H44 119.3 . .
C43 C44 H44 119.3 . .
C44 C45 C46 122.1(3) . .
C44 C45 H45 119.0 . .
C46 C45 H45 119.0 . .
C45 C46 C47 117.7(3) . .
C45 C46 C49 123.1(3) . .
C47 C46 C49 119.2(2) . .
C48 C47 C46 120.3(3) . .
C48 C47 H47 119.9 . .
C46 C47 H47 119.9 . .
C47 C48 C43 120.9(3) . .
C47 C48 H48 119.5 . .
C43 C48 H48 119.5 . .
O13 C49 O12 125.2(2) . .
O13 C49 C46 119.3(3) . .
O12 C49 C46 115.4(2) . .

loop_
_geom_bond_atom_site_label_1
_geom_bond_atom_site_label_2
_geom_bond_distance
_geom_bond_site_symmetry_2
Zn1 O2 1.865(2) .
Zn1 O11 1.9089(19) 5_656
Zn1 O9 1.913(2) .
Zn1 O1 1.9301(15) .
Zn1 Zn2 3.1331(4) .
Zn1 Zn4 3.1522(5) .
Zn2 O4 1.8884(18) .
Zn2 O12 1.9066(19) 2_654
Zn2 O1 1.9130(14) .
Zn2 O3 1.945(2) .
Zn2 Zn4 3.1595(5) .
Zn3 O6 1.903(2) .
Zn3 O5 1.9043(16) .
Zn3 O1 1.9437(16) .
Zn3 O8 1.9445(19) .
Zn4 O7 1.9048(19) .
Zn4 O13 1.9197(18) 2_654
Zn4 O10 1.9360(16) 5_656
Zn4 O1 1.9518(15) .
O2 C1 1.334(4) .
O3 C1 1.237(4) .
O4 C13 1.261(4) .
O5 C13 1.289(3) .
O6 C17 1.278(4) .
O7 C17 1.272(4) .
O8 C29 1.244(4) .
O9 C29 1.285(4) .
O10 C42 1.257(3) .
O10 Zn4 1.9360(16) 5_656
O11 C42 1.277(4) .
O11 Zn1 1.9089(19) 5_656
O12 C49 1.286(3) .
O12 Zn2 1.9066(19) 2_655
O13 C49 1.261(3) .
O13 Zn4 1.9197(18) 2_655
N1 C33 1.378(4) .
N1 C43 1.411(4) .
N1 C36 1.436(4) .
C1 C2 1.467(5) .
C2 C7 1.377(5) .
C2 C3 1.400(5) .
C3 C4 1.336(5) .
C3 H3 0.9500 .
C4 C5 1.476(7) .
C4 H4 0.9500 .
C5 C6 1.290(7) .
C5 C8 1.429(5) .
C6 C7 1.346(5) .
C6 H6 0.9500 .
C7 H7 0.9500 .
C8 C9 1.221(8) .
C8 C11 1.397(8) .
C9 C9 1.393(8) 8
C9 C10 1.623(8) .
C10 H10A 0.9800 .
C10 H10B 0.9800 .
C10 H10C 0.9800 .
C10 H10D 0.9800 .
C10 H10E 0.9800 .
C10 H10F 0.9800 .
C11 C11 1.453(9) 8
C11 C12 1.615(8) .
C12 H12A 0.9800 .
C12 H12B 0.9800 .
C12 H12C 0.9800 .
C12 H12D 0.9800 .
C12 H12E 0.9800 .
C12 H12F 0.9800 .
C13 C14 1.472(3) .
C14 C16 1.408(4) .
C14 C15 1.414(4) .
C15 C16 1.369(4) 5_756
C15 H15 0.9500 .
C16 C15 1.369(4) 5_756
C16 H16 0.9500 .
C17 C18 1.472(5) .
C18 C23 1.456(6) .
C18 C19 1.478(6) .
C19 C20 1.378(6) .
C19 H19 0.9500 .
C20 C21 1.341(7) .
C20 H20 0.9500 .
C21 C24 1.468(7) .
C21 C22 1.516(7) .
C22 C23 1.420(6) .
C22 H22 0.9500 .
C23 H23 0.9500 .
C24 C25 1.309(8) .
C24 C27 1.400(8) .
C25 C25 1.375(9) 8_565
C25 C26 1.675(8) .
C26 H26A 0.9800 .
C26 H26B 0.9800 .
C26 H26C 0.9800 .
C27 C27 1.449(9) 8_565
C27 C28 1.658(8) .
C28 H28A 0.9800 .
C28 H28B 0.9800 .
C28 H28C 0.9800 .
C29 C30 1.447(4) .
C30 C35 1.390(5) .
C30 C31 1.415(5) .
C31 C32 1.368(4) .
C31 H31 0.9500 .
C32 C33 1.417(6) .
C32 H32 0.9500 .
C33 C34 1.409(5) .
C34 C35 1.397(4) .
C34 H34 0.9500 .
C35 H35 0.9500 .
C36 C37 1.402(6) .
C36 C41 1.402(5) .
C37 C38 1.379(4) .
C37 H37 0.9500 .
C38 C39 1.389(4) .
C38 H38 0.9500 .
C39 C40 1.421(5) .
C39 C42 1.494(3) .
C40 C41 1.370(4) .
C40 H40 0.9500 .
C41 H41 0.9500 .
C43 C48 1.400(5) .
C43 C44 1.401(5) .
C44 C45 1.328(4) .
C44 H44 0.9500 .
C45 C46 1.397(4) .
C45 H45 0.9500 .
C46 C47 1.400(4) .
C46 C49 1.432(4) .
C47 C48 1.375(4) .
C47 H47 0.9500 .
C48 H48 0.9500 .

loop_
_geom_torsion_atom_site_label_1
_geom_torsion_atom_site_label_2
_geom_torsion_atom_site_label_3
_geom_torsion_atom_site_label_4
_geom_torsion
_geom_torsion_site_symmetry_1
_geom_torsion_site_symmetry_4
O2 Zn1 Zn2 O4 -101.54(11) . .
O11 Zn1 Zn2 O4 153.41(12) 5_656 .
O9 Zn1 Zn2 O4 2.40(12) . .
O1 Zn1 Zn2 O4 80.23(11) . .
Zn4 Zn1 Zn2 O4 116.20(8) . .
O2 Zn1 Zn2 O12 101.89(11) . 2_654
O11 Zn1 Zn2 O12 -3.16(12) 5_656 2_654
O9 Zn1 Zn2 O12 -154.17(11) . 2_654
O1 Zn1 Zn2 O12 -76.34(11) . 2_654
Zn4 Zn1 Zn2 O12 -40.37(8) . 2_654
O2 Zn1 Zn2 O1 178.23(11) . .
O11 Zn1 Zn2 O1 73.18(12) 5_656 .
O9 Zn1 Zn2 O1 -77.83(11) . .
Zn4 Zn1 Zn2 O1 35.97(8) . .
O2 Zn1 Zn2 O3 -1.36(11) . .
O11 Zn1 Zn2 O3 -106.41(11) 5_656 .
O9 Zn1 Zn2 O3 102.58(11) . .
O1 Zn1 Zn2 O3 -179.59(11) . .
Zn4 Zn1 Zn2 O3 -143.62(7) . .
O2 Zn1 Zn2 Zn4 142.26(8) . .
O11 Zn1 Zn2 Zn4 37.21(9) 5_656 .
O9 Zn1 Zn2 Zn4 -113.80(9) . .
O1 Zn1 Zn2 Zn4 -35.97(8) . .
O2 Zn1 Zn4 O7 -155.94(11) . .
O11 Zn1 Zn4 O7 100.35(10) 5_656 .
O9 Zn1 Zn4 O7 3.62(10) . .
O1 Zn1 Zn4 O7 -73.77(11) . .
Zn2 Zn1 Zn4 O7 -109.02(7) . .
O2 Zn1 Zn4 O13 1.35(10) . 2_654
O11 Zn1 Zn4 O13 -102.36(9) 5_656 2_654
O9 Zn1 Zn4 O13 160.91(9) . 2_654
O1 Zn1 Zn4 O13 83.52(10) . 2_654
Zn2 Zn1 Zn4 O13 48.28(6) . 2_654
O2 Zn1 Zn4 O10 105.16(10) . 5_656
O11 Zn1 Zn4 O10 1.45(9) 5_656 5_656
O9 Zn1 Zn4 O10 -95.28(9) . 5_656
O1 Zn1 Zn4 O10 -172.68(10) . 5_656
Zn2 Zn1 Zn4 O10 152.08(6) . 5_656
O2 Zn1 Zn4 O1 -82.16(12) . .
O11 Zn1 Zn4 O1 174.12(11) 5_656 .
O9 Zn1 Zn4 O1 77.39(11) . .
Zn2 Zn1 Zn4 O1 -35.24(8) . .
O2 Zn1 Zn4 Zn2 -46.92(8) . .
O11 Zn1 Zn4 Zn2 -150.64(7) 5_656 .
O9 Zn1 Zn4 Zn2 112.64(7) . .
O1 Zn1 Zn4 Zn2 35.24(8) . .
O4 Zn2 Zn4 O7 7.10(11) . .
O12 Zn2 Zn4 O7 -94.61(10) 2_654 .
O1 Zn2 Zn4 O7 82.46(11) . .
O3 Zn2 Zn4 O7 162.14(11) . .
Zn1 Zn2 Zn4 O7 118.43(8) . .
O4 Zn2 Zn4 O13 109.61(9) . 2_654
O12 Zn2 Zn4 O13 7.89(8) 2_654 2_654
O1 Zn2 Zn4 O13 -175.03(10) . 2_654
O3 Zn2 Zn4 O13 -95.35(10) . 2_654
Zn1 Zn2 Zn4 O13 -139.06(6) . 2_654
O4 Zn2 Zn4 O10 -147.51(10) . 5_656
O12 Zn2 Zn4 O10 110.77(9) 2_654 5_656
O1 Zn2 Zn4 O10 -72.15(11) . 5_656
O3 Zn2 Zn4 O10 7.53(11) . 5_656
Zn1 Zn2 Zn4 O10 -36.18(7) . 5_656
O4 Zn2 Zn4 O1 -75.36(11) . .
O12 Zn2 Zn4 O1 -177.07(10) 2_654 .
O3 Zn2 Zn4 O1 79.68(12) . .
Zn1 Zn2 Zn4 O1 35.97(8) . .
O4 Zn2 Zn4 Zn1 -111.33(8) . .
O12 Zn2 Zn4 Zn1 146.96(6) 2_654 .
O1 Zn2 Zn4 Zn1 -35.97(8) . .
O3 Zn2 Zn4 Zn1 43.71(9) . .
O4 Zn2 O1 Zn1 -117.85(9) . .
O12 Zn2 O1 Zn1 121.92(8) 2_654 .
O3 Zn2 O1 Zn1 0.42(11) . .
Zn4 Zn2 O1 Zn1 118.89(11) . .
O4 Zn2 O1 Zn3 2.41(11) . .
O12 Zn2 O1 Zn3 -117.82(9) 2_654 .
O3 Zn2 O1 Zn3 120.68(10) . .
Zn1 Zn2 O1 Zn3 120.26(11) . .
Zn4 Zn2 O1 Zn3 -120.85(12) . .
O4 Zn2 O1 Zn4 123.26(9) . .
O12 Zn2 O1 Zn4 3.04(10) 2_654 .
O3 Zn2 O1 Zn4 -118.46(10) . .
Zn1 Zn2 O1 Zn4 -118.89(11) . .
O2 Zn1 O1 Zn2 -1.89(12) . .
O11 Zn1 O1 Zn2 -125.71(9) 5_656 .
O9 Zn1 O1 Zn2 119.71(9) . .
Zn4 Zn1 O1 Zn2 -119.56(11) . .
O2 Zn1 O1 Zn3 -122.79(10) . .
O11 Zn1 O1 Zn3 113.39(9) 5_656 .
O9 Zn1 O1 Zn3 -1.19(10) . .
Zn2 Zn1 O1 Zn3 -120.90(10) . .
Zn4 Zn1 O1 Zn3 119.54(11) . .
O2 Zn1 O1 Zn4 117.67(10) . .
O11 Zn1 O1 Zn4 -6.15(11) 5_656 .
O9 Zn1 O1 Zn4 -120.73(9) . .
Zn2 Zn1 O1 Zn4 119.56(11) . .
O6 Zn3 O1 Zn2 116.62(9) . .
O5 Zn3 O1 Zn2 -3.92(11) . .
O8 Zn3 O1 Zn2 -122.06(8) . .
O6 Zn3 O1 Zn1 -123.19(9) . .
O5 Zn3 O1 Zn1 116.26(8) . .
O8 Zn3 O1 Zn1 -1.87(10) . .
O6 Zn3 O1 Zn4 -4.28(9) . .
O5 Zn3 O1 Zn4 -124.82(8) . .
O8 Zn3 O1 Zn4 117.04(8) . .
O7 Zn4 O1 Zn2 -115.27(9) . .
O13 Zn4 O1 Zn2 5.20(10) 2_654 .
O10 Zn4 O1 Zn2 127.03(8) 5_656 .
Zn1 Zn4 O1 Zn2 119.28(12) . .
O7 Zn4 O1 Zn1 125.45(9) . .
O13 Zn4 O1 Zn1 -114.08(8) 2_654 .
O10 Zn4 O1 Zn1 7.75(11) 5_656 .
Zn2 Zn4 O1 Zn1 -119.28(12) . .
O7 Zn4 O1 Zn3 6.07(9) . .
O13 Zn4 O1 Zn3 126.54(8) 2_654 .
O10 Zn4 O1 Zn3 -111.63(8) 5_656 .
Zn1 Zn4 O1 Zn3 -119.38(10) . .
Zn2 Zn4 O1 Zn3 121.34(10) . .
O11 Zn1 O2 C1 127.8(3) 5_656 .
O9 Zn1 O2 C1 -120.6(3) . .
O1 Zn1 O2 C1 2.4(3) . .
Zn2 Zn1 O2 C1 1.3(3) . .
Zn4 Zn1 O2 C1 41.7(3) . .
O4 Zn2 O3 C1 123.3(3) . .
O12 Zn2 O3 C1 -120.9(3) 2_654 .
O1 Zn2 O3 C1 1.9(4) . .
Zn1 Zn2 O3 C1 2.1(3) . .
Zn4 Zn2 O3 C1 -36.0(4) . .
O12 Zn2 O4 C13 122.8(3) 2_654 .
O1 Zn2 O4 C13 0.7(3) . .
O3 Zn2 O4 C13 -120.6(3) . .
Zn1 Zn2 O4 C13 -37.3(3) . .
Zn4 Zn2 O4 C13 37.9(3) . .
O6 Zn3 O5 C13 -118.9(3) . .
O1 Zn3 O5 C13 3.9(3) . .
O8 Zn3 O5 C13 125.4(3) . .
O5 Zn3 O6 C17 120.6(2) . .
O1 Zn3 O6 C17 -1.3(3) . .
O8 Zn3 O6 C17 -124.9(2) . .
O13 Zn4 O7 C17 -126.5(2) 2_654 .
O10 Zn4 O7 C17 118.7(2) 5_656 .
O1 Zn4 O7 C17 -3.7(3) . .
Zn1 Zn4 O7 C17 33.3(3) . .
Zn2 Zn4 O7 C17 -41.3(3) . .
O6 Zn3 O8 C29 126.5(3) . .
O5 Zn3 O8 C29 -117.7(3) . .
O1 Zn3 O8 C29 2.9(3) . .
O2 Zn1 O9 C29 131.4(3) . .
O11 Zn1 O9 C29 -113.1(3) 5_656 .
O1 Zn1 O9 C29 6.7(3) . .
Zn2 Zn1 O9 C29 43.8(3) . .
Zn4 Zn1 O9 C29 -31.0(3) . .
Zn2 O3 C1 O2 -2.1(6) . .
Zn2 O3 C1 C2 -175.9(3) . .
Zn1 O2 C1 O3 -0.4(6) . .
Zn1 O2 C1 C2 173.6(3) . .
O3 C1 C2 C7 178.0(4) . .
O2 C1 C2 C7 3.7(6) . .
O3 C1 C2 C3 -4.4(6) . .
O2 C1 C2 C3 -178.7(3) . .
C7 C2 C3 C4 0.9(5) . .
C1 C2 C3 C4 -176.8(4) . .
C2 C3 C4 C5 -1.2(6) . .
C3 C4 C5 C6 3.5(9) . .
C3 C4 C5 C8 -178.7(5) . .
C8 C5 C6 C7 177.1(6) . .
C4 C5 C6 C7 -5.4(11) . .
C5 C6 C7 C2 5.4(11) . .
C3 C2 C7 C6 -2.9(8) . .
C1 C2 C7 C6 174.7(5) . .
C6 C5 C8 C9 -82.3(10) . .
C4 C5 C8 C9 100.1(7) . .
C6 C5 C8 C11 81.9(10) . .
C4 C5 C8 C11 -95.7(7) . .
C11 C8 C9 C9 2.1(7) . 8
C5 C8 C9 C9 167.6(4) . 8
C11 C8 C9 C10 -178.2(4) . .
C5 C8 C9 C10 -12.7(8) . .
C9 C8 C11 C11 -2.0(6) . 8
C5 C8 C11 C11 -168.3(4) . 8
C9 C8 C11 C12 -179.5(6) . .
C5 C8 C11 C12 14.2(9) . .
Zn2 O4 C13 O5 -1.9(5) . .
Zn2 O4 C13 C14 175.0(2) . .
Zn3 O5 C13 O4 -0.8(5) . .
Zn3 O5 C13 C14 -177.76(19) . .
O4 C13 C14 C16 -178.1(3) . .
O5 C13 C14 C16 -1.0(5) . .
O4 C13 C14 C15 1.3(5) . .
O5 C13 C14 C15 178.4(3) . .
C16 C14 C15 C16 -0.6(5) . 5_756
C13 C14 C15 C16 179.9(3) . 5_756
C15 C14 C16 C15 0.6(6) . 5_756
C13 C14 C16 C15 -179.9(3) . 5_756
Zn4 O7 C17 O6 -3.0(5) . .
Zn4 O7 C17 C18 176.5(2) . .
Zn3 O6 C17 O7 5.9(5) . .
Zn3 O6 C17 C18 -173.7(2) . .
O7 C17 C18 C23 -177.6(4) . .
O6 C17 C18 C23 2.0(5) . .
O7 C17 C18 C19 -2.1(5) . .
O6 C17 C18 C19 177.5(3) . .
C23 C18 C19 C20 -5.8(7) . .
C17 C18 C19 C20 178.6(4) . .
C18 C19 C20 C21 -0.3(9) . .
C19 C20 C21 C24 173.9(6) . .
C19 C20 C21 C22 5.6(11) . .
C20 C21 C22 C23 -4.6(10) . .
C24 C21 C22 C23 -174.0(5) . .
C21 C22 C23 C18 -1.7(8) . .
C17 C18 C23 C22 -177.9(4) . .
C19 C18 C23 C22 6.6(7) . .
C20 C21 C24 C25 -87.7(12) . .
C22 C21 C24 C25 81.5(11) . .
C20 C21 C24 C27 96.9(10) . .
C22 C21 C24 C27 -93.8(8) . .
C27 C24 C25 C25 -8.3(11) . 8_565
C21 C24 C25 C25 176.3(6) . 8_565
C27 C24 C25 C26 -168.9(7) . .
C21 C24 C25 C26 15.7(14) . .
C25 C24 C27 C27 7.9(10) . 8_565
C21 C24 C27 C27 -176.0(4) . 8_565
C25 C24 C27 C28 -168.4(8) . .
C21 C24 C27 C28 7.7(12) . .
Zn3 O8 C29 O9 1.5(5) . .
Zn3 O8 C29 C30 -174.7(2) . .
Zn1 O9 C29 O8 -7.1(5) . .
Zn1 O9 C29 C30 169.2(2) . .
O8 C29 C30 C35 -7.3(5) . .
O9 C29 C30 C35 176.3(3) . .
O8 C29 C30 C31 171.3(3) . .
O9 C29 C30 C31 -5.1(5) . .
C35 C30 C31 C32 1.0(6) . .
C29 C30 C31 C32 -177.6(3) . .
C30 C31 C32 C33 1.1(6) . .
C43 N1 C33 C34 -44.5(7) . .
C36 N1 C33 C34 129.5(4) . .
C43 N1 C33 C32 136.5(5) . .
C36 N1 C33 C32 -49.4(6) . .
C31 C32 C33 N1 175.7(4) . .
C31 C32 C33 C34 -3.2(6) . .
N1 C33 C34 C35 -175.9(4) . .
C32 C33 C34 C35 3.0(6) . .
C31 C30 C35 C34 -1.1(6) . .
C29 C30 C35 C34 177.5(3) . .
C33 C34 C35 C30 -0.9(6) . .
C33 N1 C36 C37 -46.5(6) . .
C43 N1 C36 C37 127.8(5) . .
C33 N1 C36 C41 136.7(5) . .
C43 N1 C36 C41 -48.9(6) . .
C41 C36 C37 C38 -3.4(7) . .
N1 C36 C37 C38 179.9(4) . .
C36 C37 C38 C39 1.4(6) . .
C37 C38 C39 C40 1.0(6) . .
C37 C38 C39 C42 -177.2(3) . .
C38 C39 C40 C41 -1.5(6) . .
C42 C39 C40 C41 176.7(3) . .
C39 C40 C41 C36 -0.5(6) . .
C37 C36 C41 C40 3.0(7) . .
N1 C36 C41 C40 179.6(4) . .
Zn4 O10 C42 O11 8.9(5) 5_656 .
Zn4 O10 C42 C39 -169.8(2) 5_656 .
Zn1 O11 C42 O10 -11.7(5) 5_656 .
Zn1 O11 C42 C39 167.0(2) 5_656 .
C38 C39 C42 O10 171.5(3) . .
C40 C39 C42 O10 -6.6(5) . .
C38 C39 C42 O11 -7.4(5) . .
C40 C39 C42 O11 174.5(3) . .
C33 N1 C43 C48 -32.0(7) . .
C36 N1 C43 C48 154.1(4) . .
C33 N1 C43 C44 146.5(5) . .
C36 N1 C43 C44 -27.5(7) . .
C48 C43 C44 C45 2.5(7) . .
N1 C43 C44 C45 -176.0(4) . .
C43 C44 C45 C46 -3.1(6) . .
C44 C45 C46 C47 2.6(5) . .
C44 C45 C46 C49 -179.6(3) . .
C45 C46 C47 C48 -1.7(5) . .
C49 C46 C47 C48 -179.5(3) . .
C46 C47 C48 C43 1.3(6) . .
C44 C43 C48 C47 -1.6(6) . .
N1 C43 C48 C47 176.9(4) . .
Zn4 O13 C49 O12 1.7(4) 2_655 .
Zn4 O13 C49 C46 -174.9(2) 2_655 .
Zn2 O12 C49 O13 12.5(5) 2_655 .
Zn2 O12 C49 C46 -170.8(2) 2_655 .
C45 C46 C49 O13 178.9(3) . .
C47 C46 C49 O13 -3.3(5) . .
C45 C46 C49 O12 2.0(5) . .
C47 C46 C49 O12 179.7(3) . .
